data_1574524
loop_
_publ_author_name
'Hyun, Young Eum'
'Kweon, Jeonguk'
'Linh Phan, Thi Hieu'
'Kim, Dongwook'
'Han, Sunkyu'

_publ_section_title
;
 \a-N-phthalimido-oxy isobutyrate-mediated deoxygenative arylation: total
 synthesis of alanenses A and B
;
_journal_issue 22
_journal_name_full 'Chemical Science'
_journal_page_first 9943
_journal_page_last 9950
_journal_paper_doi 10.1039/D5SC00341E
_journal_volume 16
_journal_year 2025
_chemical_formula_moiety 'C22 H19 F3 O4'
_chemical_formula_sum 'C22 H19 F3 O4'
_chemical_formula_weight 404.37
_space_group_crystal_system monoclinic
_space_group_IT_number 14
_space_group_name_Hall '-P 2ybc'
_space_group_name_H-M_alt 'P 1 21/c 1'
_atom_sites_solution_hydrogens geom
_atom_sites_solution_primary direct
_audit_creation_method SHELXL-2019/3
_audit_update_record
;
2024-11-18 deposited with the CCDC.	2025-04-25 downloaded from the CCDC.
;
_cell_angle_alpha 90
_cell_angle_beta 91.374(4)
_cell_angle_gamma 90
_cell_formula_units_Z 4
_cell_length_a 6.6232(8)
_cell_length_b 15.1691(17)
_cell_length_c 18.739(2)
_cell_measurement_reflns_used 6209
_cell_measurement_temperature 173(2)
_cell_measurement_theta_max 25.92
_cell_measurement_theta_min 2.56
_cell_volume 1882.1(4)
_computing_cell_refinement 'Bruker APEX5 software'
_computing_data_collection 'Bruker APEX5 software'
_computing_data_reduction 'Bruker APEX5 software'
_computing_molecular_graphics ORTEP
_computing_publication_material CIFTAB
_computing_structure_refinement 'SHELXL-2019/2 (Sheldrick, 2019)'
_computing_structure_solution 'SHELXS-2013/1 (Sheldrick, 2013)'
_diffrn_ambient_temperature 173(2)
_diffrn_measured_fraction_theta_full 0.999
_diffrn_measured_fraction_theta_max 0.998
_diffrn_measurement_device_type 'PHOTON II CPAD detector'
_diffrn_measurement_method 'phi and omega scans'
_diffrn_radiation_type MoK\a
_diffrn_radiation_wavelength 0.71073
_diffrn_reflns_av_R_equivalents 0.1092
_diffrn_reflns_av_unetI/netI 0.0638
_diffrn_reflns_Laue_measured_fraction_full 0.999
_diffrn_reflns_Laue_measured_fraction_max 0.998
_diffrn_reflns_limit_h_max 8
_diffrn_reflns_limit_h_min -8
_diffrn_reflns_limit_k_max 18
_diffrn_reflns_limit_k_min -18
_diffrn_reflns_limit_l_max 23
_diffrn_reflns_limit_l_min -23
_diffrn_reflns_number 18598
_diffrn_reflns_point_group_measured_fraction_full 0.999
_diffrn_reflns_point_group_measured_fraction_max 0.998
_diffrn_reflns_theta_full 25.242
_diffrn_reflns_theta_max 26.015
_diffrn_reflns_theta_min 2.556
_diffrn_source 'Ius 3.0 microfocus source'
_exptl_absorpt_coefficient_mu 0.117
_exptl_absorpt_correction_T_max 0.7453
_exptl_absorpt_correction_T_min 0.6650
_exptl_absorpt_correction_type multi-scan
_exptl_absorpt_process_details SADABS
_exptl_crystal_colour colourless
_exptl_crystal_density_diffrn 1.427
_exptl_crystal_description plate
_exptl_crystal_F_000 840
_exptl_crystal_size_max 0.162
_exptl_crystal_size_mid 0.072
_exptl_crystal_size_min 0.021
_refine_diff_density_max 0.219
_refine_diff_density_min -0.196
_refine_diff_density_rms 0.047
_refine_ls_extinction_method none
_refine_ls_goodness_of_fit_ref 1.066
_refine_ls_hydrogen_treatment constr
_refine_ls_matrix_type full
_refine_ls_number_parameters 264
_refine_ls_number_reflns 3695
_refine_ls_number_restraints 0
_refine_ls_restrained_S_all 1.066
_refine_ls_R_factor_all 0.0906
_refine_ls_R_factor_gt 0.0469
_refine_ls_shift/su_max 0.000
_refine_ls_shift/su_mean 0.000
_refine_ls_structure_factor_coef Fsqd
_refine_ls_weighting_details 'w=1/[\s^2^(Fo^2^)+(0.0285P)^2^+0.4738P] where P=(Fo^2^+2Fc^2^)/3'
_refine_ls_weighting_scheme calc
_refine_ls_wR_factor_gt 0.0867
_refine_ls_wR_factor_ref 0.1057
_reflns_Friedel_coverage 0.000
_reflns_number_gt 2414
_reflns_number_total 3695
_reflns_threshold_expression 'I > 2\s(I)'
_cod_data_source_file d5sc00341e2.cif
_cod_data_source_block A24108O_014
_cod_depositor_comments
;
The following automatic conversions were performed:

data item '_exptl_absorpt_correction_type' value 'MULTI-SCAN' was
changed to 'multi-scan' in accordance with the
/home/data/users/saulius/crontab/automatic-downloads/rss-feeds/RSC/lib/dictionaries/cif_core.dic
dictionary named 'cif_core.dic' version 2.4.2 last updated on
2011-04-26.

Automatic conversion script
Id: cif_fix_values 8170 2020-07-09 18:12:32Z antanas 

 Adding full bibliography for 1574522--1574525.cif.
;
_cod_original_cell_volume 1882.2(4)
_cod_original_sg_symbol_H-M 'P 21/c'
_cod_database_code 1574524
_shelx_shelxl_version_number 2019/3
_shelx_space_group_comment
;
The symmetry employed for this shelxl refinement is uniquely defined
by the following loop, which should always be used as a source of
symmetry information in preference to the above space-group names.
They are only intended as comments.
;
_shelx_estimated_absorpt_t_min 0.981
_shelx_estimated_absorpt_t_max 0.998

loop_
_space_group_symop_operation_xyz
'x, y, z'
'-x, y+1/2, -z+1/2'
'-x, -y, -z'
'x, -y-1/2, z-1/2'

loop_
_atom_site_label
_atom_site_type_symbol
_atom_site_fract_x
_atom_site_fract_y
_atom_site_fract_z
_atom_site_U_iso_or_equiv
_atom_site_adp_type
_atom_site_occupancy
_atom_site_site_symmetry_order
_atom_site_calc_flag
_atom_site_refinement_flags_posn
_atom_site_refinement_flags_adp
_atom_site_refinement_flags_occupancy
_atom_site_disorder_assembly
_atom_site_disorder_group
O1 O -0.1413(3) 0.35948(12) 0.26703(10) 0.0464(4) Uani 1 1 d . . . . .
C2 C -0.0429(4) 0.42636(15) 0.27602(12) 0.0338(5) Uani 1 1 d . . . . .
C3 C -0.1280(4) 0.51359(17) 0.26172(13) 0.0405(6) Uani 1 1 d . . . . .
H3 H -0.258721 0.517704 0.239969 0.049 Uiso 1 1 calc R U . . .
C4 C -0.0293(4) 0.58730(17) 0.27805(13) 0.0428(6) Uani 1 1 d . . . . .
H4 H -0.090688 0.642141 0.266161 0.051 Uiso 1 1 calc R U . . .
C5 C 0.1686(4) 0.58778(15) 0.31332(12) 0.0359(5) Uani 1 1 d . . . . .
C6 C 0.2582(5) 0.66684(15) 0.33652(14) 0.0471(7) Uani 1 1 d . . . . .
H6 H 0.192823 0.721341 0.326457 0.056 Uiso 1 1 calc R U . . .
C7 C 0.4406(5) 0.66618(16) 0.37387(16) 0.0497(7) Uani 1 1 d . . . . .
H7 H 0.500032 0.719948 0.389712 0.060 Uiso 1 1 calc R U . . .
C8 C 0.5352(4) 0.58766(17) 0.38791(15) 0.0471(6) Uani 1 1 d . . . . .
H8 H 0.659564 0.587193 0.414265 0.057 Uiso 1 1 calc R U . . .
C9 C 0.4517(4) 0.50854(15) 0.36410(13) 0.0369(5) Uani 1 1 d . . . . .
H9 H 0.520710 0.454729 0.373523 0.044 Uiso 1 1 calc R U . . .
C10 C 0.2684(3) 0.50754(14) 0.32672(11) 0.0289(5) Uani 1 1 d . . . . .
C11 C 0.1843(3) 0.42196(14) 0.29556(11) 0.0285(5) Uani 1 1 d . . . . .
C12 C 0.2839(4) 0.40917(14) 0.22188(11) 0.0330(5) Uani 1 1 d . . . . .
H12A H 0.430851 0.405315 0.228637 0.050 Uiso 1 1 calc R U . . .
H12B H 0.250371 0.459396 0.190914 0.050 Uiso 1 1 calc R U . . .
H12C H 0.233289 0.354738 0.199686 0.050 Uiso 1 1 calc R U . . .
C13 C 0.2257(3) 0.34436(13) 0.34518(11) 0.0274(5) Uani 1 1 d . . . . .
C14 C 0.1280(3) 0.34087(13) 0.41064(11) 0.0274(5) Uani 1 1 d . . . . .
O15 O -0.0021(2) 0.40936(10) 0.42351(8) 0.0350(4) Uani 1 1 d . . . . .
C16 C -0.1311(4) 0.40052(16) 0.48288(13) 0.0415(6) Uani 1 1 d . . . . .
H16A H -0.222765 0.451162 0.484472 0.062 Uiso 1 1 calc R U . . .
H16B H -0.049224 0.398181 0.527099 0.062 Uiso 1 1 calc R U . . .
H16C H -0.210059 0.346132 0.477898 0.062 Uiso 1 1 calc R U . . .
C17 C 0.1639(3) 0.27143(14) 0.45746(12) 0.0317(5) Uani 1 1 d . . . . .
H17 H 0.099477 0.270022 0.502193 0.038 Uiso 1 1 calc R U . . .
C18 C 0.2942(4) 0.20407(14) 0.43881(12) 0.0327(5) Uani 1 1 d . . . . .
H18 H 0.316120 0.156160 0.470712 0.039 Uiso 1 1 calc R U . . .
C19 C 0.3926(3) 0.20547(14) 0.37475(12) 0.0302(5) Uani 1 1 d . . . . .
C20 C 0.3570(3) 0.27677(14) 0.32882(12) 0.0288(5) Uani 1 1 d . . . . .
H20 H 0.425474 0.278872 0.284873 0.035 Uiso 1 1 calc R U . . .
C21 C 0.5382(4) 0.13423(14) 0.35362(12) 0.0329(5) Uani 1 1 d . . . . .
H21A H 0.534274 0.128459 0.300986 0.039 Uiso 1 1 calc R U . . .
H21B H 0.493368 0.077437 0.373886 0.039 Uiso 1 1 calc R U . . .
C22 C 0.7536(4) 0.15160(14) 0.37839(11) 0.0325(5) Uani 1 1 d . . . . .
H22A H 0.842783 0.105075 0.359645 0.039 Uiso 1 1 calc R U . . .
H22B H 0.798835 0.208952 0.359277 0.039 Uiso 1 1 calc R U . . .
O23 O 0.7702(2) 0.15293(9) 0.45649(8) 0.0318(4) Uani 1 1 d . . . . .
O24 O 0.7636(3) 0.00430(10) 0.46199(9) 0.0465(5) Uani 1 1 d . . . . .
C25 C 0.7733(3) 0.07591(14) 0.48826(12) 0.0329(5) Uani 1 1 d . . . . .
C26 C 0.7902(4) 0.08887(15) 0.56906(13) 0.0377(6) Uani 1 1 d . . . . .
F27 F 0.9318(3) 0.14704(10) 0.58800(8) 0.0516(4) Uani 1 1 d . . . . .
F28 F 0.6149(3) 0.11807(11) 0.59394(8) 0.0557(4) Uani 1 1 d . . . . .
F29 F 0.8325(3) 0.01373(10) 0.60187(8) 0.0515(4) Uani 1 1 d . . . . .

loop_
_atom_site_aniso_label
_atom_site_aniso_U_11
_atom_site_aniso_U_22
_atom_site_aniso_U_33
_atom_site_aniso_U_23
_atom_site_aniso_U_13
_atom_site_aniso_U_12
O1 0.0369(10) 0.0554(11) 0.0468(10) 0.0014(8) -0.0056(8) -0.0077(9)
C2 0.0328(12) 0.0435(13) 0.0253(11) 0.0015(9) 0.0032(9) -0.0013(11)
C3 0.0342(13) 0.0558(16) 0.0316(12) 0.0045(11) 0.0007(10) 0.0144(12)
C4 0.0501(16) 0.0431(14) 0.0358(13) 0.0061(11) 0.0084(12) 0.0211(13)
C5 0.0465(14) 0.0307(11) 0.0311(12) 0.0029(9) 0.0125(11) 0.0068(11)
C6 0.069(2) 0.0287(12) 0.0443(14) 0.0007(10) 0.0219(14) 0.0069(12)
C7 0.0624(19) 0.0313(12) 0.0560(17) -0.0079(11) 0.0151(15) -0.0091(13)
C8 0.0438(15) 0.0451(14) 0.0525(16) -0.0091(12) 0.0024(13) -0.0100(12)
C9 0.0359(13) 0.0316(11) 0.0432(13) -0.0011(10) 0.0033(11) -0.0018(10)
C10 0.0334(12) 0.0284(10) 0.0252(10) 0.0019(8) 0.0097(9) -0.0002(9)
C11 0.0299(12) 0.0294(10) 0.0263(11) 0.0021(9) 0.0047(9) 0.0028(9)
C12 0.0410(14) 0.0340(11) 0.0243(11) 0.0038(9) 0.0050(10) 0.0022(10)
C13 0.0297(11) 0.0257(10) 0.0268(11) 0.0007(8) 0.0005(9) -0.0021(9)
C14 0.0284(12) 0.0262(10) 0.0277(11) -0.0007(8) 0.0033(9) -0.0034(9)
O15 0.0391(9) 0.0340(8) 0.0322(8) 0.0019(7) 0.0097(7) 0.0050(7)
C16 0.0421(15) 0.0444(13) 0.0386(13) 0.0002(11) 0.0139(12) 0.0040(12)
C17 0.0349(13) 0.0337(11) 0.0267(11) 0.0029(9) 0.0052(10) -0.0073(10)
C18 0.0371(13) 0.0290(11) 0.0318(12) 0.0059(9) -0.0011(10) -0.0049(10)
C19 0.0322(12) 0.0267(10) 0.0318(12) 0.0006(9) -0.0007(10) -0.0023(9)
C20 0.0289(12) 0.0314(11) 0.0262(11) -0.0003(9) 0.0021(9) -0.0035(9)
C21 0.0390(13) 0.0260(10) 0.0335(12) -0.0004(9) -0.0013(10) 0.0005(9)
C22 0.0359(13) 0.0323(11) 0.0295(11) 0.0040(9) 0.0007(10) 0.0007(10)
O23 0.0368(9) 0.0266(7) 0.0319(8) 0.0007(6) -0.0007(7) -0.0026(7)
O24 0.0700(13) 0.0292(9) 0.0399(10) -0.0026(7) -0.0059(9) 0.0022(8)
C25 0.0328(13) 0.0315(12) 0.0344(12) 0.0002(10) 0.0001(10) 0.0001(10)
C26 0.0444(15) 0.0334(12) 0.0353(12) 0.0032(10) 0.0027(11) -0.0013(11)
F27 0.0659(11) 0.0517(8) 0.0367(8) -0.0032(7) -0.0068(7) -0.0179(8)
F28 0.0557(10) 0.0679(10) 0.0441(9) -0.0024(7) 0.0144(8) 0.0113(8)
F29 0.0687(11) 0.0461(8) 0.0396(8) 0.0140(7) -0.0008(7) 0.0013(8)

loop_
_atom_type_symbol
_atom_type_description
_atom_type_scat_dispersion_real
_atom_type_scat_dispersion_imag
_atom_type_scat_source
C C 0.0033 0.0016 'International Tables Vol C Tables 4.2.6.8 and 6.1.1.4'
H H 0.0000 0.0000 'International Tables Vol C Tables 4.2.6.8 and 6.1.1.4'
O O 0.0106 0.0060 'International Tables Vol C Tables 4.2.6.8 and 6.1.1.4'
F F 0.0171 0.0103 'International Tables Vol C Tables 4.2.6.8 and 6.1.1.4'

loop_
_geom_angle_atom_site_label_1
_geom_angle_atom_site_label_2
_geom_angle_atom_site_label_3
_geom_angle
_geom_angle_site_symmetry_1
_geom_angle_site_symmetry_3
_geom_angle_publ_flag
O1 C2 C3 121.8(2) . . ?
O1 C2 C11 120.9(2) . . ?
C3 C2 C11 117.0(2) . . ?
C4 C3 C2 122.3(2) . . ?
C4 C3 H3 118.8 . . ?
C2 C3 H3 118.8 . . ?
C3 C4 C5 122.9(2) . . ?
C3 C4 H4 118.6 . . ?
C5 C4 H4 118.6 . . ?
C6 C5 C10 119.4(2) . . ?
C6 C5 C4 121.0(2) . . ?
C10 C5 C4 119.5(2) . . ?
C7 C6 C5 120.6(2) . . ?
C7 C6 H6 119.7 . . ?
C5 C6 H6 119.7 . . ?
C8 C7 C6 119.6(3) . . ?
C8 C7 H7 120.2 . . ?
C6 C7 H7 120.2 . . ?
C7 C8 C9 120.8(3) . . ?
C7 C8 H8 119.6 . . ?
C9 C8 H8 119.6 . . ?
C10 C9 C8 120.5(2) . . ?
C10 C9 H9 119.7 . . ?
C8 C9 H9 119.7 . . ?
C9 C10 C5 118.9(2) . . ?
C9 C10 C11 120.7(2) . . ?
C5 C10 C11 120.2(2) . . ?
C13 C11 C10 111.50(19) . . ?
C13 C11 C2 109.83(18) . . ?
C10 C11 C2 113.57(18) . . ?
C13 C11 C12 111.84(17) . . ?
C10 C11 C12 106.70(17) . . ?
C2 C11 C12 103.10(18) . . ?
C11 C12 H12A 109.5 . . ?
C11 C12 H12B 109.5 . . ?
H12A C12 H12B 109.5 . . ?
C11 C12 H12C 109.5 . . ?
H12A C12 H12C 109.5 . . ?
H12B C12 H12C 109.5 . . ?
C20 C13 C14 118.2(2) . . ?
C20 C13 C11 122.88(18) . . ?
C14 C13 C11 118.96(19) . . ?
O15 C14 C17 124.15(19) . . ?
O15 C14 C13 115.44(18) . . ?
C17 C14 C13 120.4(2) . . ?
C14 O15 C16 117.12(17) . . ?
O15 C16 H16A 109.5 . . ?
O15 C16 H16B 109.5 . . ?
H16A C16 H16B 109.5 . . ?
O15 C16 H16C 109.5 . . ?
H16A C16 H16C 109.5 . . ?
H16B C16 H16C 109.5 . . ?
C18 C17 C14 119.86(19) . . ?
C18 C17 H17 120.1 . . ?
C14 C17 H17 120.1 . . ?
C19 C18 C17 121.2(2) . . ?
C19 C18 H18 119.4 . . ?
C17 C18 H18 119.4 . . ?
C18 C19 C20 118.1(2) . . ?
C18 C19 C21 122.4(2) . . ?
C20 C19 C21 119.46(19) . . ?
C13 C20 C19 122.3(2) . . ?
C13 C20 H20 118.9 . . ?
C19 C20 H20 118.9 . . ?
C19 C21 C22 113.53(19) . . ?
C19 C21 H21A 108.9 . . ?
C22 C21 H21A 108.9 . . ?
C19 C21 H21B 108.9 . . ?
C22 C21 H21B 108.9 . . ?
H21A C21 H21B 107.7 . . ?
O23 C22 C21 110.88(17) . . ?
O23 C22 H22A 109.5 . . ?
C21 C22 H22A 109.5 . . ?
O23 C22 H22B 109.5 . . ?
C21 C22 H22B 109.5 . . ?
H22A C22 H22B 108.1 . . ?
C25 O23 C22 116.18(17) . . ?
O24 C25 O23 128.6(2) . . ?
O24 C25 C26 121.8(2) . . ?
O23 C25 C26 109.58(19) . . ?
F29 C26 F27 107.9(2) . . ?
F29 C26 F28 107.44(19) . . ?
F27 C26 F28 107.5(2) . . ?
F29 C26 C25 111.1(2) . . ?
F27 C26 C25 112.60(19) . . ?
F28 C26 C25 110.2(2) . . ?

loop_
_geom_bond_atom_site_label_1
_geom_bond_atom_site_label_2
_geom_bond_distance
_geom_bond_site_symmetry_2
_geom_bond_publ_flag
O1 C2 1.216(3) . ?
C2 C3 1.461(3) . ?
C2 C11 1.541(3) . ?
C3 C4 1.327(4) . ?
C3 H3 0.9500 . ?
C4 C5 1.454(4) . ?
C4 H4 0.9500 . ?
C5 C6 1.402(4) . ?
C5 C10 1.405(3) . ?
C6 C7 1.382(4) . ?
C6 H6 0.9500 . ?
C7 C8 1.369(4) . ?
C7 H7 0.9500 . ?
C8 C9 1.391(3) . ?
C8 H8 0.9500 . ?
C9 C10 1.387(4) . ?
C9 H9 0.9500 . ?
C10 C11 1.523(3) . ?
C11 C13 1.521(3) . ?
C11 C12 1.557(3) . ?
C12 H12A 0.9800 . ?
C12 H12B 0.9800 . ?
C12 H12C 0.9800 . ?
C13 C20 1.384(3) . ?
C13 C14 1.401(3) . ?
C14 O15 1.375(3) . ?
C14 C17 1.388(3) . ?
O15 C16 1.425(3) . ?
C16 H16A 0.9800 . ?
C16 H16B 0.9800 . ?
C16 H16C 0.9800 . ?
C17 C18 1.388(3) . ?
C17 H17 0.9500 . ?
C18 C19 1.380(3) . ?
C18 H18 0.9500 . ?
C19 C20 1.399(3) . ?
C19 C21 1.508(3) . ?
C20 H20 0.9500 . ?
C21 C22 1.513(3) . ?
C21 H21A 0.9900 . ?
C21 H21B 0.9900 . ?
C22 O23 1.465(3) . ?
C22 H22A 0.9900 . ?
C22 H22B 0.9900 . ?
O23 C25 1.311(3) . ?
O24 C25 1.194(3) . ?
C25 C26 1.528(3) . ?
C26 F29 1.322(3) . ?
C26 F27 1.330(3) . ?
C26 F28 1.337(3) . ?

loop_
_geom_torsion_atom_site_label_1
_geom_torsion_atom_site_label_2
_geom_torsion_atom_site_label_3
_geom_torsion_atom_site_label_4
_geom_torsion
_geom_torsion_site_symmetry_1
_geom_torsion_site_symmetry_2
_geom_torsion_site_symmetry_3
_geom_torsion_site_symmetry_4
_geom_torsion_publ_flag
O1 C2 C3 C4 173.1(2) . . . . ?
C11 C2 C3 C4 -13.1(3) . . . . ?
C2 C3 C4 C5 -1.9(4) . . . . ?
C3 C4 C5 C6 -173.1(2) . . . . ?
C3 C4 C5 C10 4.6(3) . . . . ?
C10 C5 C6 C7 -1.6(3) . . . . ?
C4 C5 C6 C7 176.0(2) . . . . ?
C5 C6 C7 C8 0.4(4) . . . . ?
C6 C7 C8 C9 1.0(4) . . . . ?
C7 C8 C9 C10 -1.2(4) . . . . ?
C8 C9 C10 C5 0.0(3) . . . . ?
C8 C9 C10 C11 175.2(2) . . . . ?
C6 C5 C10 C9 1.4(3) . . . . ?
C4 C5 C10 C9 -176.3(2) . . . . ?
C6 C5 C10 C11 -173.84(19) . . . . ?
C4 C5 C10 C11 8.5(3) . . . . ?
C9 C10 C11 C13 38.1(3) . . . . ?
C5 C10 C11 C13 -146.77(19) . . . . ?
C9 C10 C11 C2 162.79(19) . . . . ?
C5 C10 C11 C2 -22.0(3) . . . . ?
C9 C10 C11 C12 -84.3(2) . . . . ?
C5 C10 C11 C12 90.9(2) . . . . ?
O1 C2 C11 C13 -36.6(3) . . . . ?
C3 C2 C11 C13 149.51(19) . . . . ?
O1 C2 C11 C10 -162.2(2) . . . . ?
C3 C2 C11 C10 23.9(3) . . . . ?
O1 C2 C11 C12 82.7(2) . . . . ?
C3 C2 C11 C12 -91.2(2) . . . . ?
C10 C11 C13 C20 -111.9(2) . . . . ?
C2 C11 C13 C20 121.3(2) . . . . ?
C12 C11 C13 C20 7.5(3) . . . . ?
C10 C11 C13 C14 67.7(3) . . . . ?
C2 C11 C13 C14 -59.1(3) . . . . ?
C12 C11 C13 C14 -172.9(2) . . . . ?
C20 C13 C14 O15 -179.4(2) . . . . ?
C11 C13 C14 O15 1.0(3) . . . . ?
C20 C13 C14 C17 0.3(3) . . . . ?
C11 C13 C14 C17 -179.3(2) . . . . ?
C17 C14 O15 C16 -10.7(3) . . . . ?
C13 C14 O15 C16 169.0(2) . . . . ?
O15 C14 C17 C18 178.3(2) . . . . ?
C13 C14 C17 C18 -1.3(3) . . . . ?
C14 C17 C18 C19 1.2(4) . . . . ?
C17 C18 C19 C20 -0.1(4) . . . . ?
C17 C18 C19 C21 178.7(2) . . . . ?
C14 C13 C20 C19 0.8(3) . . . . ?
C11 C13 C20 C19 -179.5(2) . . . . ?
C18 C19 C20 C13 -0.9(4) . . . . ?
C21 C19 C20 C13 -179.8(2) . . . . ?
C18 C19 C21 C22 -88.8(3) . . . . ?
C20 C19 C21 C22 90.1(3) . . . . ?
C19 C21 C22 O23 63.6(2) . . . . ?
C21 C22 O23 C25 78.4(2) . . . . ?
C22 O23 C25 O24 -0.3(4) . . . . ?
C22 O23 C25 C26 -179.79(18) . . . . ?
O24 C25 C26 F29 12.5(3) . . . . ?
O23 C25 C26 F29 -168.0(2) . . . . ?
O24 C25 C26 F27 133.7(2) . . . . ?
O23 C25 C26 F27 -46.8(3) . . . . ?
O24 C25 C26 F28 -106.4(3) . . . . ?
O23 C25 C26 F28 73.1(2) . . . . ?
